data_7044395
loop_
_publ_author_name
'Akbari Afkhami, Farhad'
'Mahmoudi, Ghodrat'
'Gurbanov, Atash V.'
'Zubkov, Fedor Ivanovich'
'Qu, Fengrui'
'Gupta, Arunava'
'Safin, Damir'

_publ_section_title
;
 Solvent-driven azide-induced mononuclear discrete versus one-dimensional
 polymeric aromatic m\"obius cadmium(II) complexes of N4 helical ligand
;
_journal_name_full 'Dalton Trans.'
_journal_paper_doi 10.1039/C7DT02952G
_journal_year 2017
_chemical_formula_moiety 'C29 H28 Cd N12 O, C H4 O'
_chemical_formula_sum 'C30 H32 Cd N12 O2'
_chemical_formula_weight 705.07
_space_group_crystal_system triclinic
_space_group_IT_number 2
_space_group_name_Hall '-P 1'
_space_group_name_H-M_alt 'P -1'
_symmetry_space_group_name_Hall '-P 1'
_symmetry_space_group_name_H-M 'P -1'
_atom_sites_solution_hydrogens mixed
_audit_creation_method SHELXL-2014/7
_audit_update_record
;
2017-07-23 deposited with the CCDC.
2017-10-02 downloaded from the CCDC.
;
_cell_angle_alpha 94.002(3)
_cell_angle_beta 94.287(4)
_cell_angle_gamma 91.342(4)
_cell_formula_units_Z 2
_cell_length_a 9.8020(1)
_cell_length_b 10.3207(1)
_cell_length_c 15.5967(2)
_cell_measurement_reflns_used 3023
_cell_measurement_temperature 100(2)
_cell_measurement_theta_max 55
_cell_measurement_theta_min 2
_cell_volume 1568.92(3)
_computing_cell_refinement 'CrysAlis PRO (Agilen, 2014)'
_computing_data_collection 'CrysAlis PRO (Agilen, 2014)'
_computing_data_reduction 'CrysAlis PRO (Agilen, 2014)'
_computing_molecular_graphics 'PLATON (Spek, 2009)'
_computing_publication_material 'SHELXL-2013 (Sheldrick, 2013)'
_computing_structure_refinement 'SHELXL-2014/7 (Sheldrick, 2014)'
_computing_structure_solution 'SHELXS-2013 (Sheldrick, 2013)'
_diffrn_ambient_temperature 100(2)
_diffrn_measured_fraction_theta_full 0.912
_diffrn_measured_fraction_theta_max 0.901
_diffrn_measurement_device_type 'Agilent Supernova, Atlas CCD'
_diffrn_measurement_method '\f and \w scans'
_diffrn_radiation_type CuK\a
_diffrn_radiation_wavelength 1.54184
_diffrn_reflns_av_R_equivalents 0.0319
_diffrn_reflns_av_unetI/netI 0.0319
_diffrn_reflns_Laue_measured_fraction_full 0.912
_diffrn_reflns_Laue_measured_fraction_max 0.901
_diffrn_reflns_limit_h_max 12
_diffrn_reflns_limit_h_min -12
_diffrn_reflns_limit_k_max 12
_diffrn_reflns_limit_k_min -12
_diffrn_reflns_limit_l_max 19
_diffrn_reflns_limit_l_min 0
_diffrn_reflns_number 29281
_diffrn_reflns_point_group_measured_fraction_full 0.912
_diffrn_reflns_point_group_measured_fraction_max 0.901
_diffrn_reflns_theta_full 67.684
_diffrn_reflns_theta_max 72.271
_diffrn_reflns_theta_min 19.741
_diffrn_source 'fine-focus sealed tube'
_exptl_absorpt_coefficient_mu 5.979
_exptl_absorpt_correction_T_max 1.000
_exptl_absorpt_correction_T_min 0.693
_exptl_absorpt_correction_type multi-scan
_exptl_absorpt_process_details 'SCALE3 ABSPACK'
_exptl_crystal_colour colourless
_exptl_crystal_density_diffrn 1.493
_exptl_crystal_description prismatic
_exptl_crystal_F_000 720
_exptl_crystal_size_max 0.260
_exptl_crystal_size_mid 0.140
_exptl_crystal_size_min 0.090
_refine_diff_density_max 0.938
_refine_diff_density_min -0.863
_refine_diff_density_rms 0.075
_refine_ls_extinction_method none
_refine_ls_goodness_of_fit_ref 1.119
_refine_ls_hydrogen_treatment mixed
_refine_ls_matrix_type full
_refine_ls_number_parameters 433
_refine_ls_number_reflns 5582
_refine_ls_number_restraints 0
_refine_ls_restrained_S_all 1.119
_refine_ls_R_factor_all 0.0271
_refine_ls_R_factor_gt 0.0270
_refine_ls_shift/su_max 0.001
_refine_ls_shift/su_mean 0.000
_refine_ls_structure_factor_coef Fsqd
_refine_ls_weighting_details 'w=1/[\s^2^(Fo^2^)+(0.0267P)^2^+1.8386P] where P=(Fo^2^+2Fc^2^)/3'
_refine_ls_weighting_scheme calc
_refine_ls_wR_factor_gt 0.0654
_refine_ls_wR_factor_ref 0.0654
_reflns_Friedel_coverage 0.000
_reflns_number_gt 5576
_reflns_number_total 5582
_reflns_threshold_expression 'I > 2\s(I)'
_cod_data_source_file c7dt02952g2.cif
_cod_data_source_block 4
_cod_database_code 7044395
_shelx_shelxl_version_number 2014/7
_shelx_space_group_comment
;
The symmetry employed for this shelxl refinement is uniquely defined
by the following loop, which should always be used as a source of
symmetry information in preference to the above space-group names.
They are only intended as comments.
;
_shelx_estimated_absorpt_t_min 0.305
_shelx_estimated_absorpt_t_max 0.615

loop_
_space_group_symop_operation_xyz
'x, y, z'
'-x, -y, -z'

loop_
_atom_site_label
_atom_site_type_symbol
_atom_site_fract_x
_atom_site_fract_y
_atom_site_fract_z
_atom_site_U_iso_or_equiv
_atom_site_adp_type
_atom_site_occupancy
_atom_site_site_symmetry_order
_atom_site_calc_flag
_atom_site_refinement_flags_posn
_atom_site_refinement_flags_adp
Cd1 Cd 0.15748(2) 0.53782(2) 0.27552(2) 0.00862(7) Uani 1 1 d . .
O1 O 0.00595(18) 0.71349(16) 0.33475(11) 0.0203(3) Uani 1 1 d . .
H1 H -0.034(4) 0.694(3) 0.381(3) 0.030 Uiso 1 1 d . U
N1 N 0.2489(2) 0.70406(19) 0.20866(13) 0.0193(4) Uani 1 1 d . .
N2 N 0.20081(19) 0.78363(18) 0.16515(12) 0.0162(4) Uani 1 1 d . .
N3 N 0.1593(2) 0.8628(2) 0.12145(14) 0.0245(4) Uani 1 1 d . .
N4 N 0.0287(2) 0.43660(19) 0.37242(12) 0.0180(4) Uani 1 1 d . .
N5 N -0.05987(19) 0.36489(19) 0.33632(12) 0.0167(4) Uani 1 1 d . .
N6 N -0.1439(2) 0.2969(2) 0.30166(15) 0.0264(5) Uani 1 1 d . .
N11 N -0.02200(18) 0.51670(17) 0.16368(11) 0.0112(3) Uani 1 1 d . .
N18 N 0.13914(18) 0.31933(17) 0.19796(11) 0.0101(3) Uani 1 1 d . .
N19 N 0.21027(18) 0.21918(16) 0.23479(11) 0.0103(3) Uani 1 1 d . .
N22 N 0.43334(18) 0.42005(17) 0.17621(11) 0.0100(3) Uani 1 1 d . .
N23 N 0.39994(18) 0.46682(16) 0.25756(11) 0.0099(3) Uani 1 1 d . .
N30 N 0.31410(18) 0.59517(17) 0.39633(11) 0.0112(3) Uani 1 1 d . .
C1 C 0.0282(3) 0.8505(3) 0.34097(18) 0.0287(6) Uani 1 1 d . .
H1A H 0.1036 0.8744 0.3845 0.043 Uiso 1 1 calc R U
H1B H -0.0552 0.8929 0.3577 0.043 Uiso 1 1 calc R U
H1C H 0.0515 0.8787 0.2850 0.043 Uiso 1 1 calc R U
C12 C -0.0857(2) 0.6210(2) 0.13700(14) 0.0136(4) Uani 1 1 d . .
H12 H -0.0705 0.7012 0.1705 0.016 Uiso 1 1 calc R U
C13 C -0.1728(2) 0.6179(2) 0.06270(14) 0.0148(4) Uani 1 1 d . .
H13 H -0.2155 0.6946 0.0453 0.018 Uiso 1 1 calc R U
C14 C -0.1966(2) 0.5004(2) 0.01409(14) 0.0147(4) Uani 1 1 d . .
H14 H -0.2553 0.4955 -0.0374 0.018 Uiso 1 1 calc R U
C15 C -0.1332(2) 0.3904(2) 0.04200(14) 0.0130(4) Uani 1 1 d . .
H15 H -0.1497 0.3084 0.0108 0.016 Uiso 1 1 calc R U
C16 C -0.0450(2) 0.4022(2) 0.11648(13) 0.0109(4) Uani 1 1 d . .
C17 C 0.0331(2) 0.2899(2) 0.14711(13) 0.0115(4) Uani 1 1 d . .
C20 C 0.3366(2) 0.21423(19) 0.21822(12) 0.0084(4) Uani 1 1 d . .
C21 C 0.39819(19) 0.30017(19) 0.15622(12) 0.0082(4) Uani 1 1 d . .
C24 C 0.4919(2) 0.53901(19) 0.30205(13) 0.0098(4) Uani 1 1 d . .
C25 C 0.4500(2) 0.59597(19) 0.38627(13) 0.0103(4) Uani 1 1 d . .
C26 C 0.5459(2) 0.6440(2) 0.45149(14) 0.0130(4) Uani 1 1 d . .
H26 H 0.6407 0.6442 0.4427 0.016 Uiso 1 1 calc R U
C27 C 0.5011(2) 0.6918(2) 0.52972(14) 0.0164(4) Uani 1 1 d . .
H27 H 0.5648 0.7258 0.5751 0.022(7) Uiso 1 1 calc R .
C28 C 0.3623(3) 0.6891(2) 0.54043(14) 0.0177(4) Uani 1 1 d . .
H28 H 0.3292 0.7202 0.5935 0.021 Uiso 1 1 calc R U
C29 C 0.2724(2) 0.6402(2) 0.47236(14) 0.0150(4) Uani 1 1 d . .
H29 H 0.1771 0.6387 0.4800 0.018 Uiso 1 1 calc R U
C31 C 0.4251(2) 0.11864(19) 0.25994(12) 0.0095(4) Uani 1 1 d . .
C32 C 0.3666(2) 0.0175(2) 0.30155(14) 0.0157(4) Uani 1 1 d . .
H32 H 0.2699 0.0072 0.3004 0.019 Uiso 1 1 calc R U
C33 C 0.4499(3) -0.0675(2) 0.34434(15) 0.0204(5) Uani 1 1 d . .
H33 H 0.4103 -0.1354 0.3733 0.024 Uiso 1 1 calc R U
C34 C 0.5914(3) -0.0539(2) 0.34514(15) 0.0202(5) Uani 1 1 d . .
H34 H 0.648(4) -0.111(3) 0.376(2) 0.024 Uiso 1 1 d . U
C35 C 0.6499(2) 0.0445(2) 0.30271(15) 0.0170(4) Uani 1 1 d . .
H35 H 0.746(4) 0.055(3) 0.304(2) 0.020 Uiso 1 1 d . U
C36 C 0.5672(2) 0.1306(2) 0.25991(13) 0.0122(4) Uani 1 1 d . .
H36 H 0.608(3) 0.197(3) 0.2341(19) 0.015 Uiso 1 1 d . U
C37 C 0.4195(2) 0.2433(2) 0.06903(12) 0.0092(4) Uani 1 1 d . .
C38 C 0.3565(2) 0.1241(2) 0.03819(13) 0.0123(4) Uani 1 1 d . .
H38 H 0.3043 0.0760 0.0746 0.015 Uiso 1 1 calc R U
C39 C 0.3711(2) 0.0766(2) -0.04636(14) 0.0159(4) Uani 1 1 d . .
H39 H 0.325(3) -0.006(3) -0.067(2) 0.019 Uiso 1 1 d . U
C40 C 0.4483(2) 0.1463(2) -0.09941(14) 0.0173(4) Uani 1 1 d . .
H40 H 0.455(4) 0.118(3) -0.157(2) 0.029(8) Uiso 1 1 d . .
C41 C 0.5123(2) 0.2639(2) -0.06881(14) 0.0156(4) Uani 1 1 d . .
H41 H 0.5653 0.3111 -0.1053 0.019 Uiso 1 1 calc R U
C42 C 0.4983(2) 0.3120(2) 0.01538(13) 0.0122(4) Uani 1 1 d . .
H42 H 0.5426 0.3919 0.0366 0.015 Uiso 1 1 calc R U
C43 C -0.0140(2) 0.1544(2) 0.11537(16) 0.0199(5) Uani 1 1 d . .
H43A H 0.0394 0.0917 0.1471 0.030 Uiso 1 1 calc R U
H43B H -0.0012 0.1408 0.0537 0.030 Uiso 1 1 calc R U
H43C H -0.1112 0.1424 0.1246 0.030 Uiso 1 1 calc R U
C44 C 0.6332(2) 0.5647(2) 0.27568(15) 0.0183(4) Uani 1 1 d . .
H44A H 0.6968 0.5057 0.3034 0.027 Uiso 1 1 calc R U
H44B H 0.6618 0.6548 0.2935 0.027 Uiso 1 1 calc R U
H44C H 0.6336 0.5505 0.2129 0.027 Uiso 1 1 calc R U
O2 O 0.11864(19) 0.29671(18) 0.51131(11) 0.0229(4) Uani 1 1 d . .
H2 H 0.094(4) 0.356(4) 0.476(3) 0.034 Uiso 1 1 d . U
C2 C 0.1199(4) 0.1759(3) 0.46117(18) 0.0327(6) Uani 1 1 d . .
H2A H 0.1493 0.1909 0.4039 0.049 Uiso 1 1 calc R U
H2B H 0.0277 0.1359 0.4553 0.049 Uiso 1 1 calc R U
H2C H 0.1836 0.1179 0.4898 0.049 Uiso 1 1 calc R U

loop_
_atom_site_aniso_label
_atom_site_aniso_U_11
_atom_site_aniso_U_22
_atom_site_aniso_U_33
_atom_site_aniso_U_23
_atom_site_aniso_U_13
_atom_site_aniso_U_12
Cd1 0.00707(8) 0.01194(9) 0.00702(8) 0.00111(5) 0.00182(5) -0.00155(5)
O1 0.0223(8) 0.0212(8) 0.0185(8) 0.0003(6) 0.0099(7) 0.0003(7)
N1 0.0160(9) 0.0210(10) 0.0226(10) 0.0101(8) 0.0063(8) -0.0012(8)
N2 0.0148(9) 0.0171(9) 0.0165(9) -0.0029(7) 0.0052(7) -0.0019(8)
N3 0.0307(11) 0.0183(10) 0.0252(11) 0.0062(8) 0.0026(9) 0.0026(9)
N4 0.0182(9) 0.0230(10) 0.0128(9) 0.0002(7) 0.0048(7) -0.0072(8)
N5 0.0122(9) 0.0223(10) 0.0169(9) 0.0015(7) 0.0107(7) -0.0019(8)
N6 0.0149(10) 0.0371(12) 0.0271(11) -0.0003(9) 0.0068(8) -0.0089(9)
N11 0.0083(8) 0.0141(8) 0.0119(8) 0.0021(6) 0.0034(6) 0.0008(7)
N18 0.0088(8) 0.0120(8) 0.0104(8) 0.0026(6) 0.0050(6) -0.0005(7)
N19 0.0093(8) 0.0107(8) 0.0111(8) 0.0014(6) 0.0019(6) -0.0002(7)
N22 0.0100(8) 0.0134(8) 0.0070(8) -0.0008(6) 0.0044(6) -0.0015(7)
N23 0.0107(8) 0.0116(8) 0.0078(8) 0.0002(6) 0.0041(6) -0.0010(7)
N30 0.0115(8) 0.0120(8) 0.0106(8) 0.0009(6) 0.0045(6) 0.0001(7)
C1 0.0345(14) 0.0230(12) 0.0302(14) 0.0000(10) 0.0157(11) -0.0006(11)
C12 0.0104(9) 0.0153(10) 0.0157(10) 0.0012(8) 0.0052(8) 0.0001(8)
C13 0.0102(9) 0.0185(10) 0.0164(10) 0.0052(8) 0.0021(8) 0.0018(8)
C14 0.0081(9) 0.0245(11) 0.0115(10) 0.0032(8) 0.0000(7) -0.0017(8)
C15 0.0082(9) 0.0186(10) 0.0120(10) -0.0010(8) 0.0022(7) -0.0025(8)
C16 0.0074(9) 0.0145(10) 0.0114(9) 0.0015(7) 0.0051(7) -0.0014(8)
C17 0.0086(9) 0.0138(10) 0.0123(9) 0.0003(7) 0.0046(7) -0.0015(8)
C20 0.0097(9) 0.0099(9) 0.0055(8) -0.0014(7) 0.0018(7) -0.0029(8)
C21 0.0049(8) 0.0113(9) 0.0088(9) 0.0019(7) 0.0020(7) 0.0011(7)
C24 0.0101(9) 0.0097(9) 0.0099(9) 0.0017(7) 0.0025(7) 0.0012(8)
C25 0.0119(9) 0.0089(9) 0.0108(9) 0.0026(7) 0.0028(7) 0.0000(8)
C26 0.0138(10) 0.0122(9) 0.0130(10) 0.0027(7) 0.0005(8) -0.0028(8)
C27 0.0220(11) 0.0154(10) 0.0108(10) -0.0005(8) -0.0024(8) -0.0053(9)
C28 0.0240(12) 0.0181(10) 0.0112(10) -0.0014(8) 0.0059(8) -0.0016(9)
C29 0.0156(10) 0.0173(10) 0.0127(10) 0.0001(8) 0.0059(8) 0.0008(8)
C31 0.0112(9) 0.0102(9) 0.0067(9) -0.0020(7) 0.0012(7) -0.0003(8)
C32 0.0162(10) 0.0148(10) 0.0167(10) 0.0033(8) 0.0031(8) -0.0011(9)
C33 0.0254(12) 0.0153(10) 0.0210(11) 0.0075(8) 0.0009(9) -0.0016(9)
C34 0.0255(12) 0.0144(10) 0.0198(11) 0.0032(8) -0.0060(9) 0.0040(10)
C35 0.0122(10) 0.0171(11) 0.0205(11) -0.0023(8) -0.0037(8) 0.0007(9)
C36 0.0129(10) 0.0120(9) 0.0114(9) -0.0009(7) 0.0008(8) -0.0010(8)
C37 0.0070(8) 0.0125(9) 0.0079(9) -0.0003(7) 0.0006(7) 0.0022(8)
C38 0.0117(9) 0.0126(10) 0.0128(10) 0.0007(7) 0.0022(7) 0.0013(8)
C39 0.0180(10) 0.0147(10) 0.0142(10) -0.0042(8) -0.0003(8) 0.0022(9)
C40 0.0185(11) 0.0235(11) 0.0095(10) -0.0043(8) 0.0027(8) 0.0056(9)
C41 0.0132(10) 0.0237(11) 0.0109(10) 0.0016(8) 0.0060(8) 0.0025(9)
C42 0.0099(9) 0.0153(10) 0.0117(10) 0.0001(7) 0.0025(7) -0.0003(8)
C43 0.0166(11) 0.0141(10) 0.0271(12) -0.0021(9) -0.0058(9) -0.0018(9)
C44 0.0114(10) 0.0263(11) 0.0165(11) -0.0055(8) 0.0050(8) -0.0054(9)
O2 0.0248(9) 0.0283(9) 0.0160(8) 0.0010(7) 0.0053(7) -0.0007(7)
C2 0.0470(17) 0.0321(14) 0.0196(12) -0.0010(10) 0.0076(11) 0.0078(13)

loop_
_atom_type_symbol
_atom_type_description
_atom_type_scat_dispersion_real
_atom_type_scat_dispersion_imag
_atom_type_scat_source
C C 0.0181 0.0091 'International Tables Vol C Tables 4.2.6.8 and 6.1.1.4'
H H 0.0000 0.0000 'International Tables Vol C Tables 4.2.6.8 and 6.1.1.4'
Cd Cd 0.1185 4.6533 'International Tables Vol C Tables 4.2.6.8 and 6.1.1.4'
N N 0.0311 0.0180 'International Tables Vol C Tables 4.2.6.8 and 6.1.1.4'
O O 0.0492 0.0322 'International Tables Vol C Tables 4.2.6.8 and 6.1.1.4'

loop_
_geom_angle_atom_site_label_1
_geom_angle_atom_site_label_2
_geom_angle_atom_site_label_3
_geom_angle
N1 Cd1 N4 157.64(7)
N1 Cd1 N30 88.26(7)
N4 Cd1 N30 85.58(6)
N1 Cd1 N11 88.77(7)
N4 Cd1 N11 93.18(6)
N30 Cd1 N11 168.90(6)
N1 Cd1 N18 118.28(7)
N4 Cd1 N18 82.64(6)
N30 Cd1 N18 124.08(6)
N11 Cd1 N18 66.53(6)
N1 Cd1 N23 77.24(6)
N4 Cd1 N23 119.03(6)
N30 Cd1 N23 65.56(6)
N11 Cd1 N23 124.03(6)
N18 Cd1 N23 73.43(6)
N1 Cd1 O1 83.21(6)
N4 Cd1 O1 75.03(6)
N30 Cd1 O1 86.99(6)
N11 Cd1 O1 82.04(6)
N18 Cd1 O1 140.16(6)
N23 Cd1 O1 146.41(6)
C1 O1 Cd1 128.82(15)
C1 O1 H1 107(2)
Cd1 O1 H1 115(2)
N2 N1 Cd1 133.30(16)
N3 N2 N1 177.0(2)
N5 N4 Cd1 112.11(14)
N6 N5 N4 179.7(2)
C12 N11 C16 118.35(18)
C12 N11 Cd1 120.72(14)
C16 N11 Cd1 119.98(13)
C17 N18 N19 118.40(17)
C17 N18 Cd1 118.69(14)
N19 N18 Cd1 117.90(12)
C20 N19 N18 114.49(16)
C21 N22 N23 114.44(16)
C24 N23 N22 115.96(16)
C24 N23 Cd1 113.96(13)
N22 N23 Cd1 118.44(12)
C29 N30 C25 118.32(18)
C29 N30 Cd1 121.97(14)
C25 N30 Cd1 119.32(13)
O1 C1 H1A 109.5
O1 C1 H1B 109.5
H1A C1 H1B 109.5
O1 C1 H1C 109.5
H1A C1 H1C 109.5
H1B C1 H1C 109.5
N11 C12 C13 123.1(2)
N11 C12 H12 118.4
C13 C12 H12 118.4
C12 C13 C14 118.6(2)
C12 C13 H13 120.7
C14 C13 H13 120.7
C15 C14 C13 118.9(2)
C15 C14 H14 120.5
C13 C14 H14 120.5
C14 C15 C16 118.8(2)
C14 C15 H15 120.6
C16 C15 H15 120.6
N11 C16 C15 122.13(19)
N11 C16 C17 116.18(18)
C15 C16 C17 121.66(19)
N18 C17 C16 115.44(18)
N18 C17 C43 125.3(2)
C16 C17 C43 119.26(19)
N19 C20 C31 119.15(18)
N19 C20 C21 122.55(18)
C31 C20 C21 118.29(17)
N22 C21 C37 118.97(17)
N22 C21 C20 122.95(17)
C37 C21 C20 118.08(17)
N23 C24 C25 114.96(17)
N23 C24 C44 124.71(18)
C25 C24 C44 120.31(18)
N30 C25 C26 122.00(19)
N30 C25 C24 116.41(18)
C26 C25 C24 121.57(19)
C25 C26 C27 119.1(2)
C25 C26 H26 120.5
C27 C26 H26 120.5
C28 C27 C26 118.9(2)
C28 C27 H27 120.6
C26 C27 H27 120.6
C27 C28 C29 118.9(2)
C27 C28 H28 120.6
C29 C28 H28 120.6
N30 C29 C28 122.8(2)
N30 C29 H29 118.6
C28 C29 H29 118.6
C36 C31 C32 119.6(2)
C36 C31 C20 120.30(18)
C32 C31 C20 120.10(19)
C33 C32 C31 119.9(2)
C33 C32 H32 120.1
C31 C32 H32 120.1
C32 C33 C34 120.2(2)
C32 C33 H33 119.9
C34 C33 H33 119.9
C35 C34 C33 120.2(2)
C35 C34 H34 120(2)
C33 C34 H34 120(2)
C34 C35 C36 120.1(2)
C34 C35 H35 120.7(19)
C36 C35 H35 119.2(19)
C35 C36 C31 120.0(2)
C35 C36 H36 118.8(19)
C31 C36 H36 121.1(19)
C42 C37 C38 119.79(18)
C42 C37 C21 119.50(18)
C38 C37 C21 120.65(18)
C39 C38 C37 119.47(19)
C39 C38 H38 120.3
C37 C38 H38 120.3
C40 C39 C38 120.3(2)
C40 C39 H39 121.4(18)
C38 C39 H39 118.3(18)
C39 C40 C41 120.5(2)
C39 C40 H40 121(2)
C41 C40 H40 118(2)
C42 C41 C40 119.6(2)
C42 C41 H41 120.2
C40 C41 H41 120.2
C41 C42 C37 120.33(19)
C41 C42 H42 119.8
C37 C42 H42 119.8
C17 C43 H43A 109.5
C17 C43 H43B 109.5
H43A C43 H43B 109.5
C17 C43 H43C 109.5
H43A C43 H43C 109.5
H43B C43 H43C 109.5
C24 C44 H44A 109.5
C24 C44 H44B 109.5
H44A C44 H44B 109.5
C24 C44 H44C 109.5
H44A C44 H44C 109.5
H44B C44 H44C 109.5
C2 O2 H2 107(2)
O2 C2 H2A 109.5
O2 C2 H2B 109.5
H2A C2 H2B 109.5
O2 C2 H2C 109.5
H2A C2 H2C 109.5
H2B C2 H2C 109.5

loop_
_geom_bond_atom_site_label_1
_geom_bond_atom_site_label_2
_geom_bond_distance
Cd1 N1 2.2698(18)
Cd1 N4 2.3266(18)
Cd1 N30 2.3720(18)
Cd1 N11 2.3781(18)
Cd1 N18 2.4796(17)
Cd1 N23 2.5329(17)
Cd1 O1 2.5386(17)
O1 C1 1.421(3)
O1 H1 0.88(4)
N1 N2 1.186(3)
N2 N3 1.162(3)
N4 N5 1.207(3)
N5 N6 1.147(3)
N11 C12 1.333(3)
N11 C16 1.353(3)
N18 C17 1.276(3)
N18 N19 1.393(2)
N19 C20 1.285(3)
N22 C21 1.287(3)
N22 N23 1.391(2)
N23 C24 1.286(3)
N30 C29 1.339(3)
N30 C25 1.352(3)
C1 H1A 0.9800
C1 H1B 0.9800
C1 H1C 0.9800
C12 C13 1.386(3)
C12 H12 0.9500
C13 C14 1.390(3)
C13 H13 0.9500
C14 C15 1.388(3)
C14 H14 0.9500
C15 C16 1.391(3)
C15 H15 0.9500
C16 C17 1.491(3)
C17 C43 1.501(3)
C20 C31 1.481(3)
C20 C21 1.506(3)
C21 C37 1.475(3)
C24 C25 1.492(3)
C24 C44 1.497(3)
C25 C26 1.389(3)
C26 C27 1.389(3)
C26 H26 0.9500
C27 C28 1.383(3)
C27 H27 0.9500
C28 C29 1.387(3)
C28 H28 0.9500
C29 H29 0.9500
C31 C36 1.396(3)
C31 C32 1.401(3)
C32 C33 1.384(3)
C32 H32 0.9500
C33 C34 1.390(4)
C33 H33 0.9500
C34 C35 1.385(3)
C34 H34 0.95(3)
C35 C36 1.388(3)
C35 H35 0.95(3)
C36 H36 0.92(3)
C37 C42 1.398(3)
C37 C38 1.401(3)
C38 C39 1.393(3)
C38 H38 0.9500
C39 C40 1.388(3)
C39 H39 0.98(3)
C40 C41 1.390(3)
C40 H40 0.93(4)
C41 C42 1.389(3)
C41 H41 0.9500
C42 H42 0.9500
C43 H43A 0.9800
C43 H43B 0.9800
C43 H43C 0.9800
C44 H44A 0.9800
C44 H44B 0.9800
C44 H44C 0.9800
O2 C2 1.425(3)
O2 H2 0.88(4)
C2 H2A 0.9800
C2 H2B 0.9800
C2 H2C 0.9800

loop_
_geom_torsion_atom_site_label_1
_geom_torsion_atom_site_label_2
_geom_torsion_atom_site_label_3
_geom_torsion_atom_site_label_4
_geom_torsion
C17 N18 N19 C20 121.7(2)
Cd1 N18 N19 C20 -83.63(18)
C21 N22 N23 C24 137.71(19)
C21 N22 N23 Cd1 -81.27(18)
C16 N11 C12 C13 -0.8(3)
Cd1 N11 C12 C13 168.05(16)
N11 C12 C13 C14 0.8(3)
C12 C13 C14 C15 0.5(3)
C13 C14 C15 C16 -1.7(3)
C12 N11 C16 C15 -0.5(3)
Cd1 N11 C16 C15 -169.45(15)
C12 N11 C16 C17 177.54(17)
Cd1 N11 C16 C17 8.6(2)
C14 C15 C16 N11 1.8(3)
C14 C15 C16 C17 -176.15(18)
N19 N18 C17 C16 174.63(16)
Cd1 N18 C17 C16 20.2(2)
N19 N18 C17 C43 -7.1(3)
Cd1 N18 C17 C43 -161.55(17)
N11 C16 C17 N18 -19.1(3)
C15 C16 C17 N18 158.94(19)
N11 C16 C17 C43 162.51(19)
C15 C16 C17 C43 -19.5(3)
N18 N19 C20 C31 174.93(16)
N18 N19 C20 C21 -6.4(3)
N23 N22 C21 C37 175.54(17)
N23 N22 C21 C20 -4.8(3)
N19 C20 C21 N22 78.4(3)
C31 C20 C21 N22 -103.0(2)
N19 C20 C21 C37 -101.9(2)
C31 C20 C21 C37 76.7(2)
N22 N23 C24 C25 175.67(16)
Cd1 N23 C24 C25 32.9(2)
N22 N23 C24 C44 -5.8(3)
Cd1 N23 C24 C44 -148.59(18)
C29 N30 C25 C26 -1.2(3)
Cd1 N30 C25 C26 171.79(15)
C29 N30 C25 C24 177.15(18)
Cd1 N30 C25 C24 -9.8(2)
N23 C24 C25 N30 -16.9(3)
C44 C24 C25 N30 164.5(2)
N23 C24 C25 C26 161.44(19)
C44 C24 C25 C26 -17.1(3)
N30 C25 C26 C27 0.5(3)
C24 C25 C26 C27 -177.76(19)
C25 C26 C27 C28 0.5(3)
C26 C27 C28 C29 -0.8(3)
C25 N30 C29 C28 0.9(3)
Cd1 N30 C29 C28 -171.89(16)
C27 C28 C29 N30 0.1(3)
N19 C20 C31 C36 -164.81(19)
C21 C20 C31 C36 16.5(3)
N19 C20 C31 C32 13.6(3)
C21 C20 C31 C32 -165.09(18)
C36 C31 C32 C33 1.8(3)
C20 C31 C32 C33 -176.58(19)
C31 C32 C33 C34 -0.9(3)
C32 C33 C34 C35 -0.3(4)
C33 C34 C35 C36 0.6(4)
C34 C35 C36 C31 0.3(3)
C32 C31 C36 C35 -1.6(3)
C20 C31 C36 C35 176.86(19)
N22 C21 C37 C42 11.2(3)
C20 C21 C37 C42 -168.45(18)
N22 C21 C37 C38 -165.89(19)
C20 C21 C37 C38 14.4(3)
C42 C37 C38 C39 -1.3(3)
C21 C37 C38 C39 175.84(19)
C37 C38 C39 C40 0.5(3)
C38 C39 C40 C41 0.2(3)
C39 C40 C41 C42 -0.2(3)
C40 C41 C42 C37 -0.5(3)
C38 C37 C42 C41 1.3(3)
C21 C37 C42 C41 -175.87(19)
